data_1526649
loop_
_publ_author_name
'Smith, M.D.'
'Miller, G.J.'

_publ_section_title
;
 Tantalum-niobium mixing in Ta3-x Nbx Te I7 (0 <= x <= 3)
;
_journal_name_full 'Zeitschrift fuer Anorganische und Allgemeine Chemie'
_journal_page_first 94
_journal_page_last 102
_journal_volume 626
_journal_year 2000
_chemical_formula_sum 'I7 Nb2.14 Ta0.86 Te'
_chemical_name_systematic '(Ta0.86 Nb2.14) Te I7'
_space_group_IT_number 156
_symmetry_space_group_name_Hall 'P 3 -2"'
_symmetry_space_group_name_H-M 'P 3 m 1'
_cell_angle_alpha 90
_cell_angle_beta 90
_cell_angle_gamma 120
_cell_formula_units_Z 1
_cell_length_a 7.622
_cell_length_b 7.622
_cell_length_c 6.902
_cell_volume 347.251
_citation_journal_id_ASTM ZAACAB
_cod_data_source_file Smith_ZAACAB_2000_804.cif
_cod_data_source_block I7Nb2.14Ta0.86Te1
_cod_original_formula_sum 'I7 Nb2.14 Ta0.86 Te1'
_cod_database_code 1526649

loop_
_symmetry_equiv_pos_as_xyz
x,y,z
-y,x-y,z
-x+y,-x,z
-y,-x,z
x,x-y,z
-x+y,y,z

loop_
_atom_site_label
_atom_site_type_symbol
_atom_site_fract_x
_atom_site_fract_y
_atom_site_fract_z
_atom_site_occupancy
_atom_site_U_iso_or_equiv
Te1 Te-2 0.3333 0.6667 0.5477 1 0.0
I1 I-1 0.6667 0.3333 0.0368 1 0.0
Nb1 Nb+3 0.46638 0.53362 0.25 0.714 0.0
Ta1 Ta+3 0.46638 0.53362 0.25 0.286 0.0
I2 I-1 0.16386 0.83614 -0.0155 1 0.0
I3 I-1 0.83472 0.16528 0.4723 1 0.0
